data_7035508
loop_
_publ_author_name
'Yu, Changjiang'
'Hao, Erhong'
'Li, Tingting'
'Wang, Jun'
'Sheng, Wanle'
'Wei, Yun'
'Mu, Xiaolong'
'Jiao, Lijuan'

_publ_section_title
;
 Dipyrrolylquinoxaline difluoroborates with intense red solid-state
 fluorescence.
;
_journal_issue 31
_journal_name_full 'Dalton transactions (Cambridge, England : 2003)'
_journal_page_first 13897
_journal_page_last 13905
_journal_paper_doi 10.1039/c5dt02012c
_journal_volume 44
_journal_year 2015
_chemical_formula_sum 'C24 H27 B F2 N4'
_chemical_formula_weight 420.31
_chemical_name_systematic
; 
 ? 
;
_space_group_IT_number 2
_symmetry_cell_setting triclinic
_symmetry_space_group_name_Hall '-P 1'
_symmetry_space_group_name_H-M 'P -1'
_atom_sites_solution_hydrogens geom
_atom_sites_solution_primary direct
_atom_sites_solution_secondary difmap
_audit_creation_method SHELXL-97
_audit_update_record
;
2015-05-28 deposited with the CCDC.
2015-06-22 downloaded from the CCDC.
;
_cell_angle_alpha 91.398(2)
_cell_angle_beta 106.187(2)
_cell_angle_gamma 112.231(2)
_cell_formula_units_Z 2
_cell_length_a 8.7229(14)
_cell_length_b 9.6603(15)
_cell_length_c 15.144(2)
_cell_measurement_reflns_used 987
_cell_measurement_temperature 293(2)
_cell_measurement_theta_max 0.00
_cell_measurement_theta_min 0.00
_cell_volume 1122.3(3)
_computing_cell_refinement 'Bruker SMART'
_computing_data_collection 'Bruker SMART'
_computing_data_reduction 'Bruker SAINT'
_computing_molecular_graphics 'Bruker SHELXTL'
_computing_publication_material 'Bruker SHELXTL'
_computing_structure_refinement 'SHELXL-97 (Sheldrick, 1997)'
_computing_structure_solution 'SHELXS-97 (Sheldrick, 1990)'
_diffrn_ambient_temperature 293(2)
_diffrn_measured_fraction_theta_full 0.992
_diffrn_measured_fraction_theta_max 0.992
_diffrn_measurement_device_type 'CCD area detector'
_diffrn_measurement_method 'phi and omega scans'
_diffrn_radiation_monochromator graphite
_diffrn_radiation_source 'fine-focus sealed tube'
_diffrn_radiation_type MoK\a
_diffrn_radiation_wavelength 0.71073
_diffrn_reflns_av_R_equivalents 0.0779
_diffrn_reflns_av_sigmaI/netI 0.1424
_diffrn_reflns_limit_h_max 10
_diffrn_reflns_limit_h_min -10
_diffrn_reflns_limit_k_max 11
_diffrn_reflns_limit_k_min -11
_diffrn_reflns_limit_l_max 18
_diffrn_reflns_limit_l_min -16
_diffrn_reflns_number 8109
_diffrn_reflns_theta_full 25.00
_diffrn_reflns_theta_max 25.00
_diffrn_reflns_theta_min 1.42
_exptl_absorpt_coefficient_mu 0.086
_exptl_absorpt_correction_T_max 0.9915
_exptl_absorpt_correction_T_min 0.9881
_exptl_absorpt_correction_type multi-scan
_exptl_crystal_colour red
_exptl_crystal_density_diffrn 1.244
_exptl_crystal_density_method 'not measured'
_exptl_crystal_description block
_exptl_crystal_F_000 444
_exptl_crystal_preparation Luminescent
_exptl_crystal_size_max 0.14
_exptl_crystal_size_mid 0.13
_exptl_crystal_size_min 0.10
_refine_diff_density_max 0.181
_refine_diff_density_min -0.190
_refine_diff_density_rms 0.044
_refine_ls_extinction_coef 0.0044(7)
_refine_ls_extinction_expression Fc^*^=kFc[1+0.001xFc^2^\l^3^/sin(2\q)]^-1/4^
_refine_ls_extinction_method SHELXL
_refine_ls_goodness_of_fit_ref 0.978
_refine_ls_hydrogen_treatment mixed
_refine_ls_matrix_type full
_refine_ls_number_parameters 287
_refine_ls_number_reflns 3926
_refine_ls_number_restraints 0
_refine_ls_restrained_S_all 0.978
_refine_ls_R_factor_all 0.1781
_refine_ls_R_factor_gt 0.0580
_refine_ls_shift/su_max 0.000
_refine_ls_shift/su_mean 0.000
_refine_ls_structure_factor_coef Fsqd
_refine_ls_weighting_details 'calc w=1/[\s^2^(Fo^2^)+(0.0140P)^2^+0.3602P] where P=(Fo^2^+2Fc^2^)/3'
_refine_ls_weighting_scheme calc
_refine_ls_wR_factor_gt 0.0866
_refine_ls_wR_factor_ref 0.1173
_reflns_number_gt 1603
_reflns_number_total 3926
_reflns_threshold_expression >2sigma(I)
_cod_data_source_file c5dt02012c2.cif
_cod_data_source_block 140526b_0m
_cod_depositor_comments
;
The following automatic conversions were performed:

'_symmetry_cell_setting' value 'Triclinic' changed to 'triclinic'
according to
/usr/data/users/saulius/crontab/automatic-downloads/rss-feeds/RSC/lib/dictionaries/cif_core.dic
dictionary named 'cif_core.dic' version 2.4.2 from 2011-04-26.

Automatic conversion script
Id: cif_fix_values 3271 2015-04-21 07:52:19Z andrius 

 Adding full bibliography for 7035507--7035510.cif.
;
_cod_original_sg_symbol_H-M P-1
_cod_database_code 7035508

loop_
_symmetry_equiv_pos_as_xyz
'x, y, z'
'-x, -y, -z'

loop_
_atom_site_label
_atom_site_type_symbol
_atom_site_fract_x
_atom_site_fract_y
_atom_site_fract_z
_atom_site_U_iso_or_equiv
_atom_site_adp_type
_atom_site_occupancy
_atom_site_symmetry_multiplicity
_atom_site_calc_flag
_atom_site_refinement_flags
B1 B -0.2090(6) 0.5727(5) 0.5498(3) 0.0446(12) Uani 1 1 d .
C1 C -0.2213(5) 0.3795(5) 0.6739(3) 0.0502(11) Uani 1 1 d .
C2 C -0.0893(6) 0.3623(4) 0.7425(3) 0.0542(12) Uani 1 1 d .
C3 C 0.0711(5) 0.4683(4) 0.7383(3) 0.0512(11) Uani 1 1 d .
C4 C 0.0305(5) 0.5514(4) 0.6678(3) 0.0438(10) Uani 1 1 d .
C5 C 0.1054(5) 0.6699(4) 0.6194(3) 0.0404(10) Uani 1 1 d .
C6 C 0.2834(5) 0.7710(4) 0.6316(3) 0.0405(10) Uani 1 1 d .
C7 C 0.1941(5) 0.8692(4) 0.4976(3) 0.0417(10) Uani 1 1 d .
C8 C 0.2372(5) 0.9670(4) 0.4335(3) 0.0536(12) Uani 1 1 d .
H8 H 0.3534 1.0207 0.4377 0.064 Uiso 1 1 calc R
C9 C 0.1091(6) 0.9834(4) 0.3650(3) 0.0581(12) Uani 1 1 d .
H9 H 0.1376 1.0495 0.3229 0.070 Uiso 1 1 calc R
C10 C -0.0636(6) 0.9019(5) 0.3579(3) 0.0609(13) Uani 1 1 d .
H10 H -0.1494 0.9151 0.3108 0.073 Uiso 1 1 calc R
C11 C -0.1128(5) 0.8030(5) 0.4172(3) 0.0535(12) Uani 1 1 d .
H11 H -0.2298 0.7491 0.4113 0.064 Uiso 1 1 calc R
C12 C 0.0183(5) 0.7851(4) 0.4872(3) 0.0401(10) Uani 1 1 d .
C13 C 0.4254(4) 0.7796(4) 0.7146(3) 0.0402(10) Uani 1 1 d .
C14 C 0.4624(5) 0.8392(4) 0.8043(3) 0.0513(11) Uani 1 1 d .
C15 C 0.6205(5) 0.8306(4) 0.8564(3) 0.0501(11) Uani 1 1 d .
C16 C 0.6758(5) 0.7668(4) 0.7971(3) 0.0470(11) Uani 1 1 d .
C17 C -0.4149(5) 0.2971(4) 0.6483(3) 0.0722(14) Uani 1 1 d .
H17A H -0.4574 0.3391 0.6894 0.108 Uiso 1 1 calc R
H17B H -0.4436 0.1920 0.6536 0.108 Uiso 1 1 calc R
H17C H -0.4679 0.3072 0.5855 0.108 Uiso 1 1 calc R
C18 C -0.1172(5) 0.2502(5) 0.8102(3) 0.0724(14) Uani 1 1 d .
H18A H -0.0238 0.2150 0.8238 0.087 Uiso 1 1 calc R
H18B H -0.2260 0.1636 0.7816 0.087 Uiso 1 1 calc R
C19 C -0.1225(8) 0.3169(6) 0.9002(3) 0.134(2) Uani 1 1 d .
H19A H -0.0168 0.4049 0.9277 0.200 Uiso 1 1 calc R
H19B H -0.1336 0.2434 0.9422 0.200 Uiso 1 1 calc R
H19C H -0.2203 0.3446 0.8878 0.200 Uiso 1 1 calc R
C20 C 0.2437(5) 0.4765(5) 0.7962(3) 0.0756(15) Uani 1 1 d .
H20A H 0.3229 0.5023 0.7602 0.113 Uiso 1 1 calc R
H20B H 0.2310 0.3803 0.8160 0.113 Uiso 1 1 calc R
H20C H 0.2887 0.5524 0.8496 0.113 Uiso 1 1 calc R
C21 C 0.3543(6) 0.9015(5) 0.8407(3) 0.0974(18) Uani 1 1 d .
H21A H 0.4270 1.0007 0.8751 0.146 Uiso 1 1 calc R
H21B H 0.3030 0.8363 0.8808 0.146 Uiso 1 1 calc R
H21C H 0.2638 0.9075 0.7896 0.146 Uiso 1 1 calc R
C22 C 0.7107(5) 0.8795(5) 0.9598(3) 0.0760(14) Uani 1 1 d .
H22A H 0.8341 0.9039 0.9728 0.091 Uiso 1 1 calc R
H22B H 0.6981 0.9704 0.9785 0.091 Uiso 1 1 calc R
C23 C 0.6390(7) 0.7602(6) 1.0168(3) 0.117(2) Uani 1 1 d .
H23A H 0.5172 0.7368 1.0052 0.176 Uiso 1 1 calc R
H23B H 0.7001 0.7971 1.0816 0.176 Uiso 1 1 calc R
H23C H 0.6538 0.6707 0.9999 0.176 Uiso 1 1 calc R
C24 C 0.8306(5) 0.7281(5) 0.8138(3) 0.0776(15) Uani 1 1 d .
H24A H 0.9259 0.8001 0.8631 0.116 Uiso 1 1 calc R
H24B H 0.8632 0.7308 0.7582 0.116 Uiso 1 1 calc R
H24C H 0.8025 0.6287 0.8311 0.116 Uiso 1 1 calc R
F1 F -0.3005(3) 0.4818(2) 0.46512(15) 0.0580(7) Uani 1 1 d .
F2 F -0.3006(2) 0.6531(2) 0.56870(14) 0.0560(6) Uani 1 1 d .
N1 N -0.1494(4) 0.4933(4) 0.6282(2) 0.0455(9) Uani 1 1 d .
N2 N -0.0206(4) 0.6863(3) 0.5497(2) 0.0385(8) Uani 1 1 d .
N3 N 0.3248(4) 0.8622(3) 0.5710(2) 0.0446(9) Uani 1 1 d .
N4 N 0.5564(4) 0.7374(3) 0.7102(2) 0.0486(9) Uani 1 1 d .
H4 H 0.5631 0.6982 0.6606 0.058 Uiso 1 1 calc R

loop_
_atom_site_aniso_label
_atom_site_aniso_U_11
_atom_site_aniso_U_22
_atom_site_aniso_U_33
_atom_site_aniso_U_23
_atom_site_aniso_U_13
_atom_site_aniso_U_12
B1 0.037(3) 0.048(3) 0.046(3) -0.002(3) 0.009(3) 0.016(3)
C1 0.041(3) 0.049(3) 0.055(3) 0.009(2) 0.020(2) 0.010(2)
C2 0.057(3) 0.043(3) 0.061(3) 0.016(2) 0.023(3) 0.014(3)
C3 0.041(3) 0.049(3) 0.058(3) 0.013(2) 0.012(2) 0.015(2)
C4 0.034(3) 0.044(3) 0.048(3) 0.007(2) 0.010(2) 0.012(2)
C5 0.034(2) 0.043(3) 0.044(3) 0.005(2) 0.009(2) 0.018(2)
C6 0.036(3) 0.044(3) 0.041(3) 0.003(2) 0.012(2) 0.016(2)
C7 0.039(3) 0.040(3) 0.045(3) 0.007(2) 0.012(2) 0.015(2)
C8 0.045(3) 0.051(3) 0.063(3) 0.016(3) 0.021(3) 0.014(2)
C9 0.056(3) 0.051(3) 0.060(3) 0.016(2) 0.013(3) 0.017(3)
C10 0.054(3) 0.065(3) 0.060(3) 0.019(3) 0.012(3) 0.024(3)
C11 0.035(3) 0.063(3) 0.058(3) 0.015(3) 0.008(2) 0.018(2)
C12 0.038(3) 0.041(3) 0.042(3) 0.008(2) 0.016(2) 0.014(2)
C13 0.030(2) 0.044(3) 0.045(3) 0.003(2) 0.010(2) 0.016(2)
C14 0.046(3) 0.066(3) 0.046(3) 0.001(2) 0.010(2) 0.031(2)
C15 0.048(3) 0.058(3) 0.037(3) -0.001(2) 0.004(2) 0.021(2)
C16 0.035(2) 0.057(3) 0.045(3) 0.005(2) 0.003(2) 0.020(2)
C17 0.041(3) 0.073(3) 0.088(4) 0.019(3) 0.022(3) 0.005(3)
C18 0.065(3) 0.062(3) 0.080(4) 0.024(3) 0.026(3) 0.012(3)
C19 0.221(7) 0.113(5) 0.091(5) 0.043(4) 0.090(5) 0.061(5)
C20 0.056(3) 0.074(3) 0.084(4) 0.037(3) 0.009(3) 0.021(3)
C21 0.103(4) 0.143(5) 0.078(4) -0.008(3) 0.023(3) 0.088(4)
C22 0.075(3) 0.094(4) 0.055(3) -0.005(3) 0.002(3) 0.044(3)
C23 0.185(6) 0.114(5) 0.060(4) 0.027(4) 0.026(4) 0.076(5)
C24 0.066(3) 0.123(4) 0.059(3) 0.010(3) 0.007(3) 0.063(3)
F1 0.0451(14) 0.0625(16) 0.0526(16) -0.0066(13) 0.0072(12) 0.0135(12)
F2 0.0456(14) 0.0639(16) 0.0672(16) 0.0081(12) 0.0222(12) 0.0278(12)
N1 0.033(2) 0.049(2) 0.049(2) 0.0112(19) 0.0101(18) 0.0119(18)
N2 0.0293(19) 0.045(2) 0.041(2) 0.0085(17) 0.0136(17) 0.0129(17)
N3 0.038(2) 0.046(2) 0.043(2) 0.0070(18) 0.0091(18) 0.0112(18)
N4 0.043(2) 0.064(2) 0.043(2) 0.0037(18) 0.0126(18) 0.0266(19)

loop_
_atom_type_symbol
_atom_type_description
_atom_type_scat_dispersion_real
_atom_type_scat_dispersion_imag
_atom_type_scat_source
C C 0.0033 0.0016 'International Tables Vol C Tables 4.2.6.8 and 6.1.1.4'
H H 0.0000 0.0000 'International Tables Vol C Tables 4.2.6.8 and 6.1.1.4'
B B 0.0013 0.0007 'International Tables Vol C Tables 4.2.6.8 and 6.1.1.4'
N N 0.0061 0.0033 'International Tables Vol C Tables 4.2.6.8 and 6.1.1.4'
F F 0.0171 0.0103 'International Tables Vol C Tables 4.2.6.8 and 6.1.1.4'

loop_
_geom_angle_atom_site_label_1
_geom_angle_atom_site_label_2
_geom_angle_atom_site_label_3
_geom_angle
F1 B1 F2 109.4(3)
F1 B1 N1 114.8(4)
F2 B1 N1 114.1(4)
F1 B1 N2 110.7(3)
F2 B1 N2 109.9(3)
N1 B1 N2 97.3(3)
N1 C1 C2 108.9(4)
N1 C1 C17 120.7(4)
C2 C1 C17 130.3(4)
C1 C2 C3 108.1(4)
C1 C2 C18 124.9(4)
C3 C2 C18 127.0(4)
C4 C3 C2 106.1(3)
C4 C3 C20 129.8(4)
C2 C3 C20 124.0(4)
N1 C4 C3 108.5(3)
N1 C4 C5 108.2(3)
C3 C4 C5 143.2(4)
N2 C5 C4 110.4(3)
N2 C5 C6 117.3(3)
C4 C5 C6 132.3(4)
N3 C6 C5 121.7(3)
N3 C6 C13 117.4(3)
C5 C6 C13 120.9(3)
N3 C7 C12 121.6(4)
N3 C7 C8 119.5(4)
C12 C7 C8 118.8(4)
C9 C8 C7 119.9(4)
C9 C8 H8 120.1
C7 C8 H8 120.1
C8 C9 C10 120.0(4)
C8 C9 H9 120.0
C10 C9 H9 120.0
C11 C10 C9 122.5(4)
C11 C10 H10 118.8
C9 C10 H10 118.8
C10 C11 C12 117.7(4)
C10 C11 H11 121.2
C12 C11 H11 121.2
N2 C12 C11 121.3(4)
N2 C12 C7 117.7(3)
C11 C12 C7 121.0(4)
C14 C13 N4 107.7(3)
C14 C13 C6 129.4(3)
N4 C13 C6 122.7(3)
C13 C14 C15 107.4(3)
C13 C14 C21 125.9(4)
C15 C14 C21 126.7(4)
C16 C15 C14 107.8(3)
C16 C15 C22 125.6(4)
C14 C15 C22 126.5(4)
C15 C16 N4 107.2(3)
C15 C16 C24 131.1(4)
N4 C16 C24 121.8(3)
C1 C17 H17A 109.5
C1 C17 H17B 109.5
H17A C17 H17B 109.5
C1 C17 H17C 109.5
H17A C17 H17C 109.5
H17B C17 H17C 109.5
C2 C18 C19 112.6(4)
C2 C18 H18A 109.1
C19 C18 H18A 109.1
C2 C18 H18B 109.1
C19 C18 H18B 109.1
H18A C18 H18B 107.8
C18 C19 H19A 109.5
C18 C19 H19B 109.5
H19A C19 H19B 109.5
C18 C19 H19C 109.5
H19A C19 H19C 109.5
H19B C19 H19C 109.5
C3 C20 H20A 109.5
C3 C20 H20B 109.5
H20A C20 H20B 109.5
C3 C20 H20C 109.5
H20A C20 H20C 109.5
H20B C20 H20C 109.5
C14 C21 H21A 109.5
C14 C21 H21B 109.5
H21A C21 H21B 109.5
C14 C21 H21C 109.5
H21A C21 H21C 109.5
H21B C21 H21C 109.5
C23 C22 C15 112.9(4)
C23 C22 H22A 109.0
C15 C22 H22A 109.0
C23 C22 H22B 109.0
C15 C22 H22B 109.0
H22A C22 H22B 107.8
C22 C23 H23A 109.5
C22 C23 H23B 109.5
H23A C23 H23B 109.5
C22 C23 H23C 109.5
H23A C23 H23C 109.5
H23B C23 H23C 109.5
C16 C24 H24A 109.5
C16 C24 H24B 109.5
H24A C24 H24B 109.5
C16 C24 H24C 109.5
H24A C24 H24C 109.5
H24B C24 H24C 109.5
C1 N1 C4 108.3(3)
C1 N1 B1 138.3(4)
C4 N1 B1 113.4(3)
C5 N2 C12 122.0(3)
C5 N2 B1 110.7(3)
C12 N2 B1 127.3(3)
C6 N3 C7 119.2(3)
C13 N4 C16 109.9(3)
C13 N4 H4 125.1
C16 N4 H4 125.1

loop_
_geom_bond_atom_site_label_1
_geom_bond_atom_site_label_2
_geom_bond_distance
B1 F1 1.377(5)
B1 F2 1.382(4)
B1 N1 1.507(5)
B1 N2 1.593(5)
C1 N1 1.355(4)
C1 C2 1.386(5)
C1 C17 1.496(5)
C2 C3 1.407(5)
C2 C18 1.509(5)
C3 C4 1.399(5)
C3 C20 1.488(5)
C4 N1 1.389(4)
C4 C5 1.420(5)
C5 N2 1.356(4)
C5 C6 1.443(5)
C6 N3 1.316(4)
C6 C13 1.474(5)
C7 N3 1.377(4)
C7 C12 1.398(4)
C7 C8 1.399(5)
C8 C9 1.358(5)
C8 H8 0.9300
C9 C10 1.382(5)
C9 H9 0.9300
C10 C11 1.361(5)
C10 H10 0.9300
C11 C12 1.394(4)
C11 H11 0.9300
C12 N2 1.379(4)
C13 C14 1.363(4)
C13 N4 1.368(4)
C14 C15 1.419(5)
C14 C21 1.504(5)
C15 C16 1.364(5)
C15 C22 1.513(5)
C16 N4 1.374(4)
C16 C24 1.491(4)
C17 H17A 0.9600
C17 H17B 0.9600
C17 H17C 0.9600
C18 C19 1.513(5)
C18 H18A 0.9700
C18 H18B 0.9700
C19 H19A 0.9600
C19 H19B 0.9600
C19 H19C 0.9600
C20 H20A 0.9600
C20 H20B 0.9600
C20 H20C 0.9600
C21 H21A 0.9600
C21 H21B 0.9600
C21 H21C 0.9600
C22 C23 1.505(5)
C22 H22A 0.9700
C22 H22B 0.9700
C23 H23A 0.9600
C23 H23B 0.9600
C23 H23C 0.9600
C24 H24A 0.9600
C24 H24B 0.9600
C24 H24C 0.9600
N4 H4 0.8600
